data_7718627
loop_
_publ_author_name
'Mudrak, Vladyslav'
'Lacroix, Pascal G.'
'Labra-V&#xe1;zquez, Pablo'
'Tass&#xe9;, Marine'
'Mallet-Ladeira, Sonia'
'Malfant, Isabelle'

_publ_section_title
;
 Photo-release of acetonitrile in ruthenium(II) complexes with various
 substituted terpyridine ligands.
;
_journal_issue 22
_journal_name_full 'Dalton transactions (Cambridge, England : 2003)'
_journal_page_first 9021
_journal_page_last 9031
_journal_paper_doi 10.1039/d5dt00734h
_journal_volume 54
_journal_year 2025
_chemical_formula_moiety 'C28 H24 N5 O4 Ru, F6 P, C3 H7 N O'
_chemical_formula_sum 'C31 H31 F6 N6 O5 P Ru'
_chemical_formula_weight 813.66
_space_group_IT_number 14
_space_group_name_Hall '-P 2ybc'
_space_group_name_H-M_alt 'P 1 21/c 1'
_symmetry_cell_setting monoclinic
_symmetry_Int_Tables_number 14
_symmetry_space_group_name_Hall '-P 2ybc'
_symmetry_space_group_name_H-M 'P 1 21/c 1'
_atom_sites_solution_hydrogens geom
_atom_sites_solution_primary dual
_atom_sites_solution_secondary difmap
_audit_update_record
;
2025-03-24 deposited with the CCDC.	2025-05-02 downloaded from the CCDC.
;
_cell_angle_alpha 90
_cell_angle_beta 92.7290(10)
_cell_angle_gamma 90
_cell_formula_units_Z 4
_cell_length_a 8.41560(10)
_cell_length_b 19.4068(2)
_cell_length_c 21.2910(2)
_cell_measurement_reflns_used 39614
_cell_measurement_temperature 100(2)
_cell_measurement_theta_max 76.7110
_cell_measurement_theta_min 3.0500
_cell_volume 3473.30(6)
_computing_cell_refinement 'CrysAlisPro 1.171.41.120a (Rigaku OD, 2021)'
_computing_data_collection 'CrysAlisPro 1.171.41.120a (Rigaku OD, 2021)'
_computing_data_reduction 'CrysAlisPro 1.171.41.120a (Rigaku OD, 2021)'
_computing_molecular_graphics 'Ortep-3 for Windows (Farrugia, 1997)'
_computing_publication_material 'WinGX publication routines (Farrugia, 1999)'
_computing_structure_refinement 'SHELXL-2018/3 (Sheldrick, 2015)'
_computing_structure_solution 'SHELXT (Sheldrick 2015)'
_diffrn_ambient_temperature 100(2)
_diffrn_detector 'Hybrid Pixel Array Detector'
_diffrn_detector_type HyPix
_diffrn_measured_fraction_theta_full 1
_diffrn_measured_fraction_theta_max 0.967
_diffrn_measurement_device 'four-circle diffractometer'
_diffrn_measurement_device_type 'XtaLAB Synergy, Dualflex, HyPix'
_diffrn_measurement_method '\w scans'
_diffrn_radiation_monochromator mirror
_diffrn_radiation_probe x-ray
_diffrn_radiation_type CuK\a
_diffrn_radiation_wavelength 1.54184
_diffrn_reflns_av_R_equivalents 0.0655
_diffrn_reflns_av_unetI/netI 0.0272
_diffrn_reflns_Laue_measured_fraction_full 1
_diffrn_reflns_Laue_measured_fraction_max 0.967
_diffrn_reflns_limit_h_max 10
_diffrn_reflns_limit_h_min -10
_diffrn_reflns_limit_k_max 22
_diffrn_reflns_limit_k_min -24
_diffrn_reflns_limit_l_max 26
_diffrn_reflns_limit_l_min -26
_diffrn_reflns_number 64597
_diffrn_reflns_point_group_measured_fraction_full 1
_diffrn_reflns_point_group_measured_fraction_max 0.967
_diffrn_reflns_theta_full 67.684
_diffrn_reflns_theta_max 76.704
_diffrn_reflns_theta_min 3.083
_diffrn_source 'micro-focus sealed X-ray tube'
_diffrn_source_type 'PhotonJet (Cu) X-ray Source'
_diffrn_standards_decay_% 0
_diffrn_standards_interval_count 0
_diffrn_standards_interval_time 0
_diffrn_standards_number 0
_exptl_absorpt_coefficient_mu 4.806
_exptl_absorpt_correction_T_max 1.00000
_exptl_absorpt_correction_T_min 0.33513
_exptl_absorpt_correction_type multi-scan
_exptl_absorpt_process_details
;
CrysAlisPro 1.171.41.120a (Rigaku Oxford Diffraction, 2021)
Empirical absorption correction using spherical harmonics,
implemented in SCALE3 ABSPACK scaling algorithm.
;
_exptl_crystal_colour purple
_exptl_crystal_density_diffrn 1.556
_exptl_crystal_description stick
_exptl_crystal_F_000 1648
_exptl_crystal_size_max 0.20
_exptl_crystal_size_mid 0.16
_exptl_crystal_size_min 0.1
_refine_diff_density_max 1.061
_refine_diff_density_min -1.821
_refine_diff_density_rms 0.094
_refine_ls_extinction_method none
_refine_ls_goodness_of_fit_ref 1.035
_refine_ls_hydrogen_treatment constr
_refine_ls_matrix_type full
_refine_ls_number_parameters 456
_refine_ls_number_reflns 7089
_refine_ls_number_restraints 0
_refine_ls_restrained_S_all 1.035
_refine_ls_R_factor_all 0.0547
_refine_ls_R_factor_gt 0.0524
_refine_ls_shift/su_max 0.003
_refine_ls_shift/su_mean 0
_refine_ls_structure_factor_coef Fsqd
_refine_ls_weighting_details 'w=1/[\s^2^(Fo^2^)+(0.0789P)^2^+6.9121P] where P=(Fo^2^+2Fc^2^)/3'
_refine_ls_weighting_scheme calc
_refine_ls_wR_factor_gt 0.1414
_refine_ls_wR_factor_ref 0.1432
_reflns_Friedel_coverage 0
_reflns_number_gt 6670
_reflns_number_total 7089
_reflns_threshold_expression 'I > 2\s(I)'
_cod_data_source_file d5dt00734h2.cif
_cod_data_source_block VM-PLV-27
_cod_depositor_comments 'Adding full bibliography for 7718624--7718627.cif.'
_cod_original_sg_symbol_H-M 'P 21/c'
_cod_database_code 7718627
_shelx_shelxl_version_number 2018/3

loop_
_symmetry_equiv_pos_as_xyz
'x, y, z'
'-x, y+1/2, -z+1/2'
'-x, -y, -z'
'x, -y-1/2, z-1/2'

loop_
_atom_site_label
_atom_site_type_symbol
_atom_site_fract_x
_atom_site_fract_y
_atom_site_fract_z
_atom_site_U_iso_or_equiv
_atom_site_adp_type
_atom_site_occupancy
_atom_site_site_symmetry_order
_atom_site_calc_flag
_atom_site_refinement_flags_posn
_atom_site_refinement_flags_adp
_atom_site_refinement_flags_occupancy
_atom_site_disorder_assembly
_atom_site_disorder_group
C1 C 0.2742(5) 0.1531(2) 0.31375(19) 0.0445(9) Uani 1 1 d . . . . .
H1 H 0.309605 0.107688 0.32333 0.053 Uiso 1 1 calc R U . . .
C2 C 0.2109(6) 0.1666(2) 0.25428(19) 0.0493(10) Uani 1 1 d . . . . .
H2 H 0.204736 0.13125 0.223399 0.059 Uiso 1 1 calc R U . . .
C3 C 0.1560(5) 0.2324(2) 0.23994(19) 0.0467(9) Uani 1 1 d . . . . .
H3 H 0.111945 0.242833 0.199142 0.056 Uiso 1 1 calc R U . . .
C4 C 0.1667(5) 0.28264(19) 0.28631(18) 0.0410(8) Uani 1 1 d . . . . .
H4 H 0.129003 0.327938 0.277578 0.049 Uiso 1 1 calc R U . . .
C5 C 0.2322(4) 0.26663(18) 0.34509(16) 0.0357(7) Uani 1 1 d . . . . .
C6 C 0.2503(5) 0.31629(18) 0.39752(17) 0.0354(7) Uani 1 1 d . . . . .
C7 C 0.2044(5) 0.38473(18) 0.39643(17) 0.0375(7) Uani 1 1 d . . . . .
H7 H 0.153034 0.403803 0.359726 0.045 Uiso 1 1 calc R U . . .
C8 C 0.2343(5) 0.42584(18) 0.45004(17) 0.0373(7) Uani 1 1 d . . . . .
C9 C 0.3149(5) 0.39650(18) 0.50226(17) 0.0379(8) Uani 1 1 d . . . . .
H9 H 0.339646 0.423813 0.538441 0.046 Uiso 1 1 calc R U . . .
C10 C 0.3587(5) 0.32807(19) 0.50156(17) 0.0379(8) Uani 1 1 d . . . . .
C11 C 0.4485(5) 0.28973(19) 0.55156(18) 0.0396(8) Uani 1 1 d . . . . .
C12 C 0.4980(5) 0.3185(2) 0.60864(19) 0.0461(9) Uani 1 1 d . . . . .
H12 H 0.47182 0.364852 0.618123 0.055 Uiso 1 1 calc R U . . .
C13 C 0.5862(6) 0.2790(2) 0.6517(2) 0.0508(10) Uani 1 1 d . . . . .
H13 H 0.62132 0.298002 0.691132 0.061 Uiso 1 1 calc R U . . .
C14 C 0.6226(6) 0.2114(2) 0.6368(2) 0.0498(10) Uani 1 1 d . . . . .
H14 H 0.682872 0.183512 0.665789 0.06 Uiso 1 1 calc R U . . .
C15 C 0.5701(5) 0.1853(2) 0.57912(19) 0.0437(9) Uani 1 1 d . . . . .
H15 H 0.595178 0.138946 0.569121 0.052 Uiso 1 1 calc R U . . .
C16 C 0.1840(5) 0.49933(18) 0.45063(16) 0.0368(7) Uani 1 1 d . . . . .
C17 C 0.0574(5) 0.5222(2) 0.41117(17) 0.0424(8) Uani 1 1 d . . . . .
H17 H 0.002621 0.490287 0.384077 0.051 Uiso 1 1 calc R U . . .
C18 C 0.0102(5) 0.5909(2) 0.41099(17) 0.0432(8) Uani 1 1 d . . . . .
H18 H -0.075574 0.606339 0.383952 0.052 Uiso 1 1 calc R U . . .
C19 C 0.0908(5) 0.63607(19) 0.45086(17) 0.0390(8) Uani 1 1 d . . . . .
C20 C 0.2152(5) 0.61555(19) 0.49178(18) 0.0408(8) Uani 1 1 d . . . . .
H20 H 0.267281 0.647499 0.519602 0.049 Uiso 1 1 calc R U . . .
C21 C 0.2614(5) 0.54669(19) 0.49075(18) 0.0394(8) Uani 1 1 d . . . . .
H21 H 0.347334 0.531661 0.517909 0.047 Uiso 1 1 calc R U . . .
C22 C 0.7022(5) 0.1941(2) 0.38753(19) 0.0468(9) Uani 1 1 d . . . . .
C23 C 0.7084(5) 0.1221(2) 0.38902(19) 0.0485(9) Uani 1 1 d . . . . .
H23 H 0.794456 0.101548 0.36859 0.058 Uiso 1 1 calc R U . . .
C24 C 0.6042(5) 0.0769(2) 0.41675(18) 0.0441(9) Uani 1 1 d . . . . .
C25 C 0.8340(6) 0.2330(3) 0.3571(2) 0.0627(12) Uani 1 1 d . . . . .
H25A H 0.787878 0.264123 0.324924 0.094 Uiso 1 1 calc R U . . .
H25B H 0.905115 0.200162 0.337539 0.094 Uiso 1 1 calc R U . . .
H25C H 0.894349 0.259759 0.389112 0.094 Uiso 1 1 calc R U . . .
C26 C 0.6348(6) 0.0003(2) 0.4167(2) 0.0544(11) Uani 1 1 d . . . . .
H26A H 0.645989 -0.016335 0.460135 0.082 Uiso 1 1 calc R U . . .
H26B H 0.732791 -0.009183 0.39519 0.082 Uiso 1 1 calc R U . . .
H26C H 0.545366 -0.023253 0.394746 0.082 Uiso 1 1 calc R U . . .
C27 C 0.0946(5) 0.12731(19) 0.50533(18) 0.0391(8) Uani 1 1 d . . . . .
C28 C -0.0409(5) 0.0945(2) 0.5327(2) 0.0480(9) Uani 1 1 d . . . . .
H28A H -0.011442 0.047765 0.54639 0.072 Uiso 1 1 calc R U . . .
H28B H -0.12954 0.092073 0.501219 0.072 Uiso 1 1 calc R U . . .
H28C H -0.073009 0.121344 0.568914 0.072 Uiso 1 1 calc R U . . .
C29 C 0.5590(6) -0.0881(3) 0.2546(2) 0.0605(12) Uani 1 1 d . . . . .
H29A H 0.493297 -0.078175 0.290339 0.091 Uiso 1 1 calc R U . . .
H29B H 0.670008 -0.094029 0.269721 0.091 Uiso 1 1 calc R U . . .
H29C H 0.521249 -0.130494 0.233823 0.091 Uiso 1 1 calc R U . . .
C30 C 0.6118(7) 0.0349(3) 0.2313(2) 0.0656(13) Uani 1 1 d . . . . .
H30A H 0.634053 0.063142 0.194635 0.098 Uiso 1 1 calc R U . . .
H30B H 0.710402 0.02769 0.256873 0.098 Uiso 1 1 calc R U . . .
H30C H 0.533969 0.058495 0.256551 0.098 Uiso 1 1 calc R U . . .
C31 C 0.4615(6) -0.0345(3) 0.1582(2) 0.0603(12) Uani 1 1 d . . . . .
H31 H 0.414108 -0.077527 0.147301 0.072 Uiso 1 1 calc R U . . .
N1 N 0.2883(4) 0.20145(15) 0.35892(15) 0.0372(7) Uani 1 1 d . . . . .
N2 N 0.3224(4) 0.28857(16) 0.44988(14) 0.0365(6) Uani 1 1 d . . . . .
N3 N 0.4849(4) 0.22292(16) 0.53673(14) 0.0394(7) Uani 1 1 d . . . . .
N4 N 0.2015(4) 0.15323(15) 0.48414(15) 0.0386(7) Uani 1 1 d . . . . .
N5 N 0.0440(4) 0.70881(17) 0.45082(15) 0.0438(7) Uani 1 1 d . . . . .
N6 N 0.5478(5) -0.0315(2) 0.21048(16) 0.0526(9) Uani 1 1 d . . . . .
O1 O 0.5955(3) 0.23238(14) 0.40943(12) 0.0435(6) Uani 1 1 d . . . . .
O2 O 0.4790(3) 0.09412(13) 0.44384(12) 0.0422(6) Uani 1 1 d . . . . .
O3 O 0.1171(4) 0.74812(15) 0.48642(16) 0.0586(8) Uani 1 1 d . . . . .
O4 O -0.0661(4) 0.72686(15) 0.41440(13) 0.0543(8) Uani 1 1 d . . . . .
O5 O 0.4361(5) 0.01388(18) 0.12167(15) 0.0676(10) Uani 1 1 d . . . . .
Ru1 Ru 0.39645(3) 0.19454(2) 0.44768(2) 0.03600(11) Uani 1 1 d . . . . .
P1 P 0.09041(13) -0.04779(5) 0.28563(5) 0.0455(2) Uani 1 1 d . . . . .
F1 F -0.0171(4) -0.10320(16) 0.31982(13) 0.0697(8) Uani 1 1 d . . . . .
F2 F -0.0449(4) -0.04229(15) 0.23102(12) 0.0626(7) Uani 1 1 d . . . . .
F3 F 0.2021(4) 0.00471(13) 0.25253(13) 0.0622(7) Uani 1 1 d . . . . .
F4 F 0.2258(3) -0.05764(15) 0.34204(13) 0.0619(7) Uani 1 1 d . . . . .
F5 F 0.0141(3) 0.01223(14) 0.32466(12) 0.0588(6) Uani 1 1 d . . . . .
F6 F 0.1712(4) -0.11023(13) 0.24861(13) 0.0650(7) Uani 1 1 d . . . . .

loop_
_atom_site_aniso_label
_atom_site_aniso_U_11
_atom_site_aniso_U_22
_atom_site_aniso_U_33
_atom_site_aniso_U_23
_atom_site_aniso_U_13
_atom_site_aniso_U_12
C1 0.061(2) 0.0293(18) 0.043(2) -0.0035(15) 0.0020(17) 0.0025(16)
C2 0.072(3) 0.033(2) 0.041(2) -0.0069(16) -0.0014(19) -0.0006(18)
C3 0.067(3) 0.035(2) 0.0375(19) -0.0013(15) -0.0028(18) -0.0019(18)
C4 0.059(2) 0.0277(17) 0.0367(18) 0.0035(14) 0.0035(16) -0.0012(16)
C5 0.0473(19) 0.0263(16) 0.0339(17) 0.0021(13) 0.0053(14) -0.0008(14)
C6 0.0462(19) 0.0284(16) 0.0317(17) 0.0022(13) 0.0035(14) -0.0006(14)
C7 0.051(2) 0.0290(17) 0.0329(17) 0.0037(13) 0.0035(15) 0.0013(15)
C8 0.052(2) 0.0268(17) 0.0335(17) 0.0015(13) 0.0047(15) 0.0015(14)
C9 0.051(2) 0.0300(17) 0.0329(17) 0.0014(13) 0.0006(15) 0.0024(15)
C10 0.051(2) 0.0280(17) 0.0346(17) 0.0012(14) 0.0005(15) 0.0017(15)
C11 0.053(2) 0.0277(16) 0.0380(19) 0.0041(14) 0.0013(16) 0.0028(15)
C12 0.066(3) 0.0354(19) 0.0361(19) 0.0045(15) -0.0020(18) 0.0053(18)
C13 0.071(3) 0.042(2) 0.039(2) 0.0042(17) -0.0063(19) 0.003(2)
C14 0.061(2) 0.045(2) 0.043(2) 0.0112(18) -0.0061(18) 0.0061(19)
C15 0.055(2) 0.0354(19) 0.041(2) 0.0089(15) 0.0002(17) 0.0050(16)
C16 0.050(2) 0.0299(17) 0.0316(16) 0.0026(13) 0.0080(14) 0.0054(15)
C17 0.062(2) 0.0343(19) 0.0314(17) -0.0039(14) 0.0012(16) 0.0074(17)
C18 0.056(2) 0.041(2) 0.0330(17) -0.0003(15) 0.0020(16) 0.0151(17)
C19 0.053(2) 0.0309(18) 0.0332(17) 0.0021(14) 0.0063(15) 0.0100(15)
C20 0.051(2) 0.0321(18) 0.0398(19) 0.0002(15) 0.0041(16) 0.0032(15)
C21 0.051(2) 0.0302(18) 0.0364(18) 0.0020(14) -0.0005(15) 0.0045(15)
C22 0.054(2) 0.052(2) 0.0351(19) -0.0008(16) 0.0020(17) 0.0007(18)
C23 0.055(2) 0.054(2) 0.037(2) -0.0049(17) 0.0062(17) 0.0133(19)
C24 0.058(2) 0.040(2) 0.0337(18) -0.0017(15) -0.0025(16) 0.0092(17)
C25 0.063(3) 0.066(3) 0.060(3) 0.000(2) 0.018(2) -0.007(2)
C26 0.075(3) 0.043(2) 0.045(2) -0.0001(18) 0.007(2) 0.020(2)
C27 0.050(2) 0.0298(17) 0.0379(18) 0.0033(14) 0.0051(16) 0.0082(16)
C28 0.054(2) 0.043(2) 0.047(2) 0.0096(17) 0.0066(18) 0.0029(18)
C29 0.064(3) 0.061(3) 0.057(3) 0.017(2) 0.012(2) 0.015(2)
C30 0.084(3) 0.055(3) 0.057(3) -0.009(2) -0.007(2) 0.015(3)
C31 0.075(3) 0.058(3) 0.049(2) 0.004(2) 0.011(2) -0.007(2)
N1 0.0497(17) 0.0255(14) 0.0362(16) 0.0006(11) 0.0009(13) 0.0009(12)
N2 0.0476(17) 0.0299(14) 0.0317(15) 0.0036(12) 0.0008(12) 0.0006(13)
N3 0.0489(17) 0.0335(16) 0.0357(15) 0.0036(12) -0.0006(13) 0.0013(13)
N4 0.0512(18) 0.0265(14) 0.0381(15) 0.0028(12) 0.0016(14) 0.0090(13)
N5 0.059(2) 0.0348(16) 0.0384(17) 0.0009(13) 0.0083(15) 0.0120(15)
N6 0.067(2) 0.053(2) 0.0383(17) 0.0032(15) 0.0083(16) 0.0111(17)
O1 0.0523(15) 0.0384(14) 0.0402(14) 0.0025(11) 0.0048(11) -0.0022(12)
O2 0.0530(15) 0.0317(13) 0.0421(14) 0.0016(11) 0.0030(12) 0.0085(11)
O3 0.074(2) 0.0344(15) 0.0663(19) -0.0085(14) -0.0110(16) 0.0102(14)
O4 0.079(2) 0.0432(16) 0.0402(15) -0.0008(12) -0.0048(14) 0.0237(15)
O5 0.105(3) 0.0543(19) 0.0419(16) 0.0128(14) -0.0114(17) -0.0180(18)
Ru1 0.04742(18) 0.02530(16) 0.03530(17) 0.00250(9) 0.00214(12) 0.00342(10)
P1 0.0560(6) 0.0383(5) 0.0425(5) -0.0089(4) 0.0066(4) -0.0055(4)
F1 0.092(2) 0.0679(18) 0.0489(14) 0.0091(13) -0.0015(14) -0.0267(16)
F2 0.0827(18) 0.0595(16) 0.0448(13) 0.0019(12) -0.0067(13) 0.0001(14)
F3 0.0830(18) 0.0386(13) 0.0675(16) -0.0040(12) 0.0287(14) -0.0095(12)
F4 0.0696(16) 0.0567(15) 0.0589(16) -0.0036(12) -0.0017(13) 0.0046(13)
F5 0.0636(15) 0.0554(15) 0.0582(15) -0.0164(12) 0.0109(12) 0.0120(12)
F6 0.0875(19) 0.0408(13) 0.0666(17) -0.0163(12) 0.0024(14) 0.0056(13)

loop_
_atom_type_symbol
_atom_type_description
_atom_type_scat_dispersion_real
_atom_type_scat_dispersion_imag
_atom_type_scat_source
C C 0.0181 0.0091 'International Tables Vol C Tables 4.2.6.8 and 6.1.1.4'
H H 0 0 'International Tables Vol C Tables 4.2.6.8 and 6.1.1.4'
N N 0.0311 0.018 'International Tables Vol C Tables 4.2.6.8 and 6.1.1.4'
O O 0.0492 0.0322 'International Tables Vol C Tables 4.2.6.8 and 6.1.1.4'
Ru Ru 0.0552 3.296 'International Tables Vol C Tables 4.2.6.8 and 6.1.1.4'
P P 0.2955 0.4335 'International Tables Vol C Tables 4.2.6.8 and 6.1.1.4'
F F 0.0727 0.0534 'International Tables Vol C Tables 4.2.6.8 and 6.1.1.4'

loop_
_geom_angle_atom_site_label_1
_geom_angle_atom_site_label_2
_geom_angle_atom_site_label_3
_geom_angle
_geom_angle_site_symmetry_1
_geom_angle_site_symmetry_3
_geom_angle_publ_flag
N1 C1 C2 122.9(4) . . ?
N1 C1 H1 118.5 . . ?
C2 C1 H1 118.5 . . ?
C1 C2 C3 119.2(4) . . ?
C1 C2 H2 120.4 . . ?
C3 C2 H2 120.4 . . ?
C2 C3 C4 118.7(4) . . ?
C2 C3 H3 120.6 . . ?
C4 C3 H3 120.6 . . ?
C5 C4 C3 119.8(4) . . ?
C5 C4 H4 120.1 . . ?
C3 C4 H4 120.1 . . ?
N1 C5 C4 121.3(3) . . ?
N1 C5 C6 114.6(3) . . ?
C4 C5 C6 124.2(3) . . ?
N2 C6 C7 120.6(3) . . ?
N2 C6 C5 112.9(3) . . ?
C7 C6 C5 126.5(3) . . ?
C6 C7 C8 119.5(3) . . ?
C6 C7 H7 120.3 . . ?
C8 C7 H7 120.3 . . ?
C9 C8 C7 118.5(3) . . ?
C9 C8 C16 120.8(3) . . ?
C7 C8 C16 120.7(3) . . ?
C10 C9 C8 120.3(3) . . ?
C10 C9 H9 119.9 . . ?
C8 C9 H9 119.9 . . ?
N2 C10 C9 120.0(3) . . ?
N2 C10 C11 112.7(3) . . ?
C9 C10 C11 127.3(3) . . ?
N3 C11 C12 121.5(3) . . ?
N3 C11 C10 115.0(3) . . ?
C12 C11 C10 123.5(3) . . ?
C13 C12 C11 119.3(4) . . ?
C13 C12 H12 120.4 . . ?
C11 C12 H12 120.4 . . ?
C12 C13 C14 119.2(4) . . ?
C12 C13 H13 120.4 . . ?
C14 C13 H13 120.4 . . ?
C15 C14 C13 119.1(4) . . ?
C15 C14 H14 120.4 . . ?
C13 C14 H14 120.4 . . ?
N3 C15 C14 122.4(4) . . ?
N3 C15 H15 118.8 . . ?
C14 C15 H15 118.8 . . ?
C21 C16 C17 118.7(3) . . ?
C21 C16 C8 120.8(3) . . ?
C17 C16 C8 120.5(3) . . ?
C18 C17 C16 121.0(4) . . ?
C18 C17 H17 119.5 . . ?
C16 C17 H17 119.5 . . ?
C19 C18 C17 118.5(4) . . ?
C19 C18 H18 120.8 . . ?
C17 C18 H18 120.8 . . ?
C18 C19 C20 122.6(3) . . ?
C18 C19 N5 119.2(3) . . ?
C20 C19 N5 118.1(3) . . ?
C19 C20 C21 117.9(4) . . ?
C19 C20 H20 121 . . ?
C21 C20 H20 121 . . ?
C20 C21 C16 121.3(4) . . ?
C20 C21 H21 119.3 . . ?
C16 C21 H21 119.3 . . ?
O1 C22 C23 127.1(4) . . ?
O1 C22 C25 114.2(4) . . ?
C23 C22 C25 118.7(4) . . ?
C24 C23 C22 128.0(4) . . ?
C24 C23 H23 116 . . ?
C22 C23 H23 116 . . ?
O2 C24 C23 125.4(4) . . ?
O2 C24 C26 113.9(4) . . ?
C23 C24 C26 120.7(4) . . ?
C22 C25 H25A 109.5 . . ?
C22 C25 H25B 109.5 . . ?
H25A C25 H25B 109.5 . . ?
C22 C25 H25C 109.5 . . ?
H25A C25 H25C 109.5 . . ?
H25B C25 H25C 109.5 . . ?
C24 C26 H26A 109.5 . . ?
C24 C26 H26B 109.5 . . ?
H26A C26 H26B 109.5 . . ?
C24 C26 H26C 109.5 . . ?
H26A C26 H26C 109.5 . . ?
H26B C26 H26C 109.5 . . ?
N4 C27 C28 179.6(5) . . ?
C27 C28 H28A 109.5 . . ?
C27 C28 H28B 109.5 . . ?
H28A C28 H28B 109.5 . . ?
C27 C28 H28C 109.5 . . ?
H28A C28 H28C 109.5 . . ?
H28B C28 H28C 109.5 . . ?
N6 C29 H29A 109.5 . . ?
N6 C29 H29B 109.5 . . ?
H29A C29 H29B 109.5 . . ?
N6 C29 H29C 109.5 . . ?
H29A C29 H29C 109.5 . . ?
H29B C29 H29C 109.5 . . ?
N6 C30 H30A 109.5 . . ?
N6 C30 H30B 109.5 . . ?
H30A C30 H30B 109.5 . . ?
N6 C30 H30C 109.5 . . ?
H30A C30 H30C 109.5 . . ?
H30B C30 H30C 109.5 . . ?
O5 C31 N6 125.5(5) . . ?
O5 C31 H31 117.3 . . ?
N6 C31 H31 117.3 . . ?
C1 N1 C5 118.0(3) . . ?
C1 N1 Ru1 129.1(3) . . ?
C5 N1 Ru1 112.8(2) . . ?
C6 N2 C10 121.0(3) . . ?
C6 N2 Ru1 119.2(2) . . ?
C10 N2 Ru1 119.4(2) . . ?
C15 N3 C11 118.5(3) . . ?
C15 N3 Ru1 128.8(3) . . ?
C11 N3 Ru1 112.7(2) . . ?
C27 N4 Ru1 177.1(3) . . ?
O3 N5 O4 123.7(3) . . ?
O3 N5 C19 118.3(3) . . ?
O4 N5 C19 117.9(3) . . ?
C31 N6 C29 122.7(4) . . ?
C31 N6 C30 118.8(4) . . ?
C29 N6 C30 117.5(4) . . ?
C22 O1 Ru1 123.0(3) . . ?
C24 O2 Ru1 123.5(3) . . ?
N2 Ru1 N4 95.58(13) . . ?
N2 Ru1 O1 86.63(12) . . ?
N4 Ru1 O1 177.65(11) . . ?
N2 Ru1 N1 80.32(12) . . ?
N4 Ru1 N1 92.70(13) . . ?
O1 Ru1 N1 86.88(12) . . ?
N2 Ru1 O2 178.82(12) . . ?
N4 Ru1 O2 85.50(11) . . ?
O1 Ru1 O2 92.29(11) . . ?
N1 Ru1 O2 99.16(11) . . ?
N2 Ru1 N3 80.17(12) . . ?
N4 Ru1 N3 90.96(13) . . ?
O1 Ru1 N3 90.21(12) . . ?
N1 Ru1 N3 160.40(12) . . ?
O2 Ru1 N3 100.32(11) . . ?
F3 P1 F5 91.40(15) . . ?
F3 P1 F2 92.92(17) . . ?
F5 P1 F2 92.30(16) . . ?
F3 P1 F1 177.69(19) . . ?
F5 P1 F1 90.20(17) . . ?
F2 P1 F1 88.68(16) . . ?
F3 P1 F6 89.59(15) . . ?
F5 P1 F6 177.59(17) . . ?
F2 P1 F6 89.84(16) . . ?
F1 P1 F6 88.76(17) . . ?
F3 P1 F4 89.68(17) . . ?
F5 P1 F4 89.21(15) . . ?
F2 P1 F4 176.95(16) . . ?
F1 P1 F4 88.67(16) . . ?
F6 P1 F4 88.60(15) . . ?

loop_
_geom_bond_atom_site_label_1
_geom_bond_atom_site_label_2
_geom_bond_distance
_geom_bond_site_symmetry_2
_geom_bond_publ_flag
C1 N1 1.344(5) . ?
C1 C2 1.375(6) . ?
C1 H1 0.95 . ?
C2 C3 1.386(6) . ?
C2 H2 0.95 . ?
C3 C4 1.388(5) . ?
C3 H3 0.95 . ?
C4 C5 1.379(5) . ?
C4 H4 0.95 . ?
C5 N1 1.377(4) . ?
C5 C6 1.477(5) . ?
C6 N2 1.355(5) . ?
C6 C7 1.383(5) . ?
C7 C8 1.406(5) . ?
C7 H7 0.95 . ?
C8 C9 1.396(5) . ?
C8 C16 1.488(5) . ?
C9 C10 1.379(5) . ?
C9 H9 0.95 . ?
C10 N2 1.364(5) . ?
C10 C11 1.477(5) . ?
C11 N3 1.373(5) . ?
C11 C12 1.384(6) . ?
C12 C13 1.384(6) . ?
C12 H12 0.95 . ?
C13 C14 1.388(6) . ?
C13 H13 0.95 . ?
C14 C15 1.381(6) . ?
C14 H14 0.95 . ?
C15 N3 1.342(5) . ?
C15 H15 0.95 . ?
C16 C21 1.395(5) . ?
C16 C17 1.398(5) . ?
C17 C18 1.392(5) . ?
C17 H17 0.95 . ?
C18 C19 1.376(6) . ?
C18 H18 0.95 . ?
C19 C20 1.388(5) . ?
C19 N5 1.465(5) . ?
C20 C21 1.392(5) . ?
C20 H20 0.95 . ?
C21 H21 0.95 . ?
C22 O1 1.271(5) . ?
C22 C23 1.397(6) . ?
C22 C25 1.513(6) . ?
C23 C24 1.392(6) . ?
C23 H23 0.95 . ?
C24 O2 1.270(5) . ?
C24 C26 1.508(6) . ?
C25 H25A 0.98 . ?
C25 H25B 0.98 . ?
C25 H25C 0.98 . ?
C26 H26A 0.98 . ?
C26 H26B 0.98 . ?
C26 H26C 0.98 . ?
C27 N4 1.142(5) . ?
C27 C28 1.452(6) . ?
C28 H28A 0.98 . ?
C28 H28B 0.98 . ?
C28 H28C 0.98 . ?
C29 N6 1.446(6) . ?
C29 H29A 0.98 . ?
C29 H29B 0.98 . ?
C29 H29C 0.98 . ?
C30 N6 1.458(6) . ?
C30 H30A 0.98 . ?
C30 H30B 0.98 . ?
C30 H30C 0.98 . ?
C31 O5 1.231(6) . ?
C31 N6 1.301(6) . ?
C31 H31 0.95 . ?
N1 Ru1 2.062(3) . ?
N2 Ru1 1.930(3) . ?
N3 Ru1 2.078(3) . ?
N4 Ru1 2.014(3) . ?
N5 O3 1.220(5) . ?
N5 O4 1.230(4) . ?
O1 Ru1 2.034(3) . ?
O2 Ru1 2.072(3) . ?
P1 F3 1.575(3) . ?
P1 F5 1.584(3) . ?
P1 F2 1.592(3) . ?
P1 F1 1.603(3) . ?
P1 F6 1.614(3) . ?
P1 F4 1.627(3) . ?
